data_1534198
loop_
_publ_author_name
'Baernighausen, H.'
'Handa, B.K.'

_publ_section_title
;
 Die Kristallstruktur von Rhodium(III) - Chlorid
;
_journal_name_full 'Journal of the Less-Common Metals'
_journal_page_first 226
_journal_page_last 231
_journal_volume 6
_journal_year 1964
_chemical_formula_sum 'Cl3 Rh'
_chemical_name_systematic 'Rh Cl3'
_space_group_IT_number 12
_symmetry_space_group_name_Hall '-C 2y'
_symmetry_space_group_name_H-M 'C 1 2/m 1'
_cell_angle_alpha 90
_cell_angle_beta 109.2
_cell_angle_gamma 90
_cell_formula_units_Z 4
_cell_length_a 5.95
_cell_length_b 10.3
_cell_length_c 6.03
_cell_volume 348.993
_citation_journal_id_ASTM JCOMAH
_cod_data_source_file Baernighausen_JCOMAH_1964_960.cif
_cod_data_source_block Cl3Rh1
_cod_original_cell_volume 348.9929
_cod_original_formula_sum 'Cl3 Rh1'
_cod_database_code 1534198

loop_
_symmetry_equiv_pos_as_xyz
x,y,z
-x,y,-z
-x,-y,-z
x,-y,z
x+1/2,y+1/2,z
-x+1/2,y+1/2,-z
-x+1/2,-y+1/2,-z
x+1/2,-y+1/2,z

loop_
_atom_site_label
_atom_site_type_symbol
_atom_site_fract_x
_atom_site_fract_y
_atom_site_fract_z
_atom_site_occupancy
_atom_site_U_iso_or_equiv
Cl1 Cl-1 0.226 0 0.219 1 0.0
Cl2 Cl-1 0.25 0.175 -0.219 1 0.0
Rh1 Rh+3 0 0.167 0 1 0.0
